data_7036403
loop_
_publ_author_name
'Drake, Jessica L.'
'Kaplan, Hilan Z.'
'Wilding, Matthew J. T.'
'Li, Bo'
'Byers, Jeffery A.'

_publ_section_title
;
 Spin transitions in bis(amidinato)-N-heterocyclic carbene iron(ii) and
 iron(iii) complexes.
;
_journal_issue 38
_journal_name_full 'Dalton transactions (Cambridge, England : 2003)'
_journal_page_first 16703
_journal_page_last 16707
_journal_paper_doi 10.1039/c5dt02440d
_journal_volume 44
_journal_year 2015
_chemical_formula_moiety 'C32 H46 Cl2 Fe N4, B F4'
_chemical_formula_sum 'C32 H46 B Cl2 F4 Fe N4'
_chemical_formula_weight 700.29
_chemical_name_systematic
;
?
;
_space_group_IT_number 14
_symmetry_cell_setting monoclinic
_symmetry_space_group_name_Hall '-P 2ybc'
_symmetry_space_group_name_H-M 'P 1 21/c 1'
_atom_sites_solution_hydrogens geom
_atom_sites_solution_primary direct
_atom_sites_solution_secondary difmap
_audit_creation_method SHELXL-97
_audit_update_record
;
2013-03-05 deposited with the CCDC.
2015-09-03 downloaded from the CCDC.
;
_cell_angle_alpha 90.00
_cell_angle_beta 115.405(2)
_cell_angle_gamma 90.00
_cell_formula_units_Z 4
_cell_length_a 18.6409(8)
_cell_length_b 13.2744(6)
_cell_length_c 18.8709(8)
_cell_measurement_reflns_used 8549
_cell_measurement_temperature 80(2)
_cell_measurement_theta_max 26.49
_cell_measurement_theta_min 2.57
_cell_volume 4218.0(3)
_computing_cell_refinement 'SAINT (Bruker, 2010)'
_computing_data_collection 'APEX2 (Bruker, 2010)'
_computing_data_reduction 'SAINT (Bruker, 2010)'
_computing_molecular_graphics 'Bruker SHELXTL'
_computing_publication_material 'Bruker SHELXTL'
_computing_structure_refinement 'SHELXL-97 (Sheldrick, 2008)'
_computing_structure_solution 'SHELXS-97 (Sheldrick, 2008)'
_diffrn_ambient_temperature 80(2)
_diffrn_measured_fraction_theta_full 0.998
_diffrn_measured_fraction_theta_max 0.998
_diffrn_measurement_device_type 'Bruker Kappa DUO CCD diffractometer'
_diffrn_measurement_method '\f and \w scans'
_diffrn_radiation_monochromator graphite
_diffrn_radiation_source 'fine-focus sealed tube'
_diffrn_radiation_type MoK\a
_diffrn_radiation_wavelength 0.71073
_diffrn_reflns_av_R_equivalents 0.0000
_diffrn_reflns_av_sigmaI/netI 0.0657
_diffrn_reflns_limit_h_max 22
_diffrn_reflns_limit_h_min -24
_diffrn_reflns_limit_k_max 17
_diffrn_reflns_limit_k_min 0
_diffrn_reflns_limit_l_max 25
_diffrn_reflns_limit_l_min 0
_diffrn_reflns_number 10497
_diffrn_reflns_theta_full 28.33
_diffrn_reflns_theta_max 28.33
_diffrn_reflns_theta_min 1.94
_exptl_absorpt_coefficient_mu 0.525
_exptl_absorpt_correction_T_max 0.9494
_exptl_absorpt_correction_T_min 0.9115
_exptl_absorpt_correction_type multi-scan
_exptl_absorpt_process_details
;
Sheldrick, G.M. (2008). SADABS v2008/1. Bruker AXS Inc. Madison, WI USA.
;
_exptl_crystal_colour brown
_exptl_crystal_density_diffrn 1.103
_exptl_crystal_density_meas ?
_exptl_crystal_density_method none
_exptl_crystal_description block
_exptl_crystal_F_000 1468
_exptl_crystal_size_max 0.18
_exptl_crystal_size_mid 0.12
_exptl_crystal_size_min 0.10
_platon_squeeze_details
;
Solvent molecules THF and dichloromethane can be located in the elctron density map
but they are disordered and could not be refine well.
;
_refine_diff_density_max 0.598
_refine_diff_density_min -0.364
_refine_diff_density_rms 0.062
_refine_ls_extinction_coef na
_refine_ls_extinction_method none
_refine_ls_goodness_of_fit_ref 1.014
_refine_ls_hydrogen_treatment constr
_refine_ls_matrix_type full
_refine_ls_number_parameters 418
_refine_ls_number_reflns 10497
_refine_ls_number_restraints 1
_refine_ls_restrained_S_all 1.014
_refine_ls_R_factor_all 0.0771
_refine_ls_R_factor_gt 0.0450
_refine_ls_shift/su_max 0.001
_refine_ls_shift/su_mean 0.000
_refine_ls_structure_factor_coef Fsqd
_refine_ls_weighting_details 'calc w=1/[\s^2^(Fo^2^)+(0.0530P)^2^+0.0000P] where P=(Fo^2^+2Fc^2^)/3'
_refine_ls_weighting_scheme calc
_refine_ls_wR_factor_gt 0.1036
_refine_ls_wR_factor_ref 0.1120
_reflns_number_gt 6846
_reflns_number_total 10497
_reflns_threshold_expression >2sigma(I)
_cod_data_source_file c5dt02440d2.cif
_cod_data_source_block C32H46BCl2F4FeN4_80K
_cod_depositor_comments
;
The following automatic conversions were performed:

'_symmetry_cell_setting' value 'Monoclinic' changed to 'monoclinic'
according to
/usr/data/users/saulius/crontab/automatic-downloads/rss-feeds/RSC/lib/dictionaries/cif_core.dic
dictionary named 'cif_core.dic' version 2.4.2 from 2011-04-26.

'_exptl_crystal_density_meas' value 'not measured' was changed to '?'
- the value is perceived as not measured.

Automatic conversion script
Id: cif_fix_values 3271 2015-04-21 07:52:19Z andrius 

 Adding full bibliography for 7036399--7036407.cif.
;
_cod_original_sg_symbol_H-M 'P 2(1)/c'
_cod_database_code 7036403

loop_
_symmetry_equiv_pos_as_xyz
'x, y, z'
'-x, y+1/2, -z+1/2'
'-x, -y, -z'
'x, -y-1/2, z-1/2'

loop_
_atom_site_label
_atom_site_type_symbol
_atom_site_fract_x
_atom_site_fract_y
_atom_site_fract_z
_atom_site_U_iso_or_equiv
_atom_site_adp_type
_atom_site_occupancy
_atom_site_symmetry_multiplicity
_atom_site_calc_flag
_atom_site_refinement_flags
_atom_site_disorder_assembly
_atom_site_disorder_group
Fe1 Fe 0.222815(16) 0.73562(2) 0.455081(15) 0.02059(9) Uani 1 1 d . . .
Cl1 Cl 0.15491(14) 0.59541(19) 0.45789(10) 0.0237(7) Uani 0.725(19) 1 d PD A 1
Cl2 Cl 0.19080(19) 0.7645(3) 0.3321(2) 0.0287(6) Uani 0.725(19) 1 d PD A 1
Cl1X Cl 0.1447(8) 0.5998(8) 0.4388(15) 0.082(2) Uani 0.275(19) 1 d PD A 2
Cl2X Cl 0.2008(9) 0.7879(17) 0.3362(7) 0.065(3) Uani 0.275(19) 1 d PD A 2
N1 N 0.32752(9) 0.68026(12) 0.60829(9) 0.0210(4) Uani 1 1 d . . .
N2 N 0.22749(9) 0.79208(12) 0.60044(9) 0.0195(4) Uani 1 1 d . . .
N3 N 0.33113(9) 0.67112(12) 0.49069(9) 0.0203(4) Uani 1 1 d . A .
N4 N 0.16059(9) 0.84841(12) 0.47661(9) 0.0202(4) Uani 1 1 d . A .
C1 C 0.26345(11) 0.73671(15) 0.56669(11) 0.0190(4) Uani 1 1 d . A .
C2 C 0.36055(13) 0.67208(17) 0.69482(11) 0.0276(5) Uani 1 1 d . A .
H2A H 0.4036 0.7220 0.7198 0.033 Uiso 1 1 calc R . .
H2B H 0.3828 0.6039 0.7119 0.033 Uiso 1 1 calc R . .
C3 C 0.29386(13) 0.69186(17) 0.71837(12) 0.0282(5) Uani 1 1 d . . .
H3A H 0.3155 0.6926 0.7763 0.034 Uiso 1 1 calc R A .
H3B H 0.2546 0.6366 0.6986 0.034 Uiso 1 1 calc R . .
C4 C 0.25282(12) 0.79118(16) 0.68629(11) 0.0250(5) Uani 1 1 d . A .
H4A H 0.2061 0.7988 0.6978 0.030 Uiso 1 1 calc R . .
H4B H 0.2897 0.8478 0.7111 0.030 Uiso 1 1 calc R . .
C5 C 0.17007(11) 0.85570(15) 0.54837(11) 0.0207(4) Uani 1 1 d . A .
C6 C 0.12826(13) 0.92442(17) 0.57983(12) 0.0285(5) Uani 1 1 d . . .
H6A H 0.0932 0.9691 0.5379 0.043 Uiso 1 1 calc R A .
H6B H 0.1672 0.9648 0.6224 0.043 Uiso 1 1 calc R . .
H6C H 0.0966 0.8848 0.6000 0.043 Uiso 1 1 calc R . .
C7 C 0.09993(12) 0.90758(15) 0.41572(11) 0.0227(4) Uani 1 1 d . . .
C8 C 0.02057(12) 0.87474(16) 0.38427(11) 0.0241(4) Uani 1 1 d . A .
C9 C -0.03518(13) 0.93286(17) 0.32472(12) 0.0301(5) Uani 1 1 d . . .
H9 H -0.0894 0.9130 0.3027 0.036 Uiso 1 1 calc R A .
C10 C -0.01405(13) 1.01836(18) 0.29683(13) 0.0355(6) Uani 1 1 d . A .
H10 H -0.0533 1.0567 0.2561 0.043 Uiso 1 1 calc R . .
C11 C 0.06476(13) 1.04798(18) 0.32863(13) 0.0342(5) Uani 1 1 d . . .
H11 H 0.0789 1.1071 0.3092 0.041 Uiso 1 1 calc R A .
C12 C 0.12385(12) 0.99355(17) 0.38821(12) 0.0276(5) Uani 1 1 d . A .
C13 C -0.00629(12) 0.77960(16) 0.41065(12) 0.0268(5) Uani 1 1 d . . .
H13 H 0.0411 0.7481 0.4537 0.032 Uiso 1 1 calc R A .
C14 C -0.06742(13) 0.80323(18) 0.44252(14) 0.0338(5) Uani 1 1 d . A .
H14A H -0.0445 0.8508 0.4863 0.051 Uiso 1 1 calc R . .
H14B H -0.0821 0.7409 0.4609 0.051 Uiso 1 1 calc R . .
H14C H -0.1148 0.8331 0.4008 0.051 Uiso 1 1 calc R . .
C15 C -0.03999(14) 0.70516(19) 0.34276(13) 0.0379(6) Uani 1 1 d . A .
H15A H -0.0001 0.6913 0.3231 0.057 Uiso 1 1 calc R . .
H15B H -0.0875 0.7340 0.3005 0.057 Uiso 1 1 calc R . .
H15C H -0.0540 0.6423 0.3610 0.057 Uiso 1 1 calc R . .
C16 C 0.20838(13) 1.03233(17) 0.42208(13) 0.0308(5) Uani 1 1 d . . .
H16 H 0.2438 0.9781 0.4558 0.037 Uiso 1 1 calc R A .
C17 C 0.21676(14) 1.12399(18) 0.47392(15) 0.0422(6) Uani 1 1 d . A .
H17A H 0.1996 1.1063 0.5147 0.063 Uiso 1 1 calc R . .
H17B H 0.1837 1.1790 0.4418 0.063 Uiso 1 1 calc R . .
H17C H 0.2724 1.1456 0.4986 0.063 Uiso 1 1 calc R . .
C18 C 0.23555(14) 1.0577(2) 0.35841(15) 0.0460(7) Uani 1 1 d . A .
H18A H 0.2296 0.9983 0.3256 0.069 Uiso 1 1 calc R . .
H18B H 0.2914 1.0783 0.3830 0.069 Uiso 1 1 calc R . .
H18C H 0.2031 1.1129 0.3259 0.069 Uiso 1 1 calc R . .
C19 C 0.36563(11) 0.64607(15) 0.56368(11) 0.0215(4) Uani 1 1 d . A .
C20 C 0.43821(12) 0.58453(17) 0.60270(12) 0.0289(5) Uani 1 1 d . . .
H20A H 0.4237 0.5169 0.6129 0.043 Uiso 1 1 calc R A .
H20B H 0.4734 0.6162 0.6524 0.043 Uiso 1 1 calc R . .
H20C H 0.4656 0.5796 0.5686 0.043 Uiso 1 1 calc R . .
C21 C 0.36997(11) 0.65257(16) 0.43994(11) 0.0221(4) Uani 1 1 d . . .
C22 C 0.41749(12) 0.73032(16) 0.43340(11) 0.0250(4) Uani 1 1 d . A .
C23 C 0.45631(13) 0.71331(17) 0.38569(11) 0.0281(5) Uani 1 1 d . . .
H23 H 0.4915 0.7628 0.3823 0.034 Uiso 1 1 calc R A .
C24 C 0.44394(13) 0.62461(17) 0.34320(12) 0.0295(5) Uani 1 1 d . A .
H24 H 0.4695 0.6148 0.3097 0.035 Uiso 1 1 calc R . .
C25 C 0.39482(12) 0.55040(17) 0.34915(11) 0.0285(5) Uani 1 1 d . . .
H25 H 0.3867 0.4906 0.3191 0.034 Uiso 1 1 calc R A .
C26 C 0.35692(11) 0.56150(16) 0.39844(11) 0.0244(5) Uani 1 1 d . A .
C27 C 0.42955(12) 0.82806(16) 0.47901(12) 0.0265(5) Uani 1 1 d . . .
H27 H 0.3855 0.8335 0.4957 0.032 Uiso 1 1 calc R A .
C28 C 0.42429(13) 0.91913(17) 0.42891(12) 0.0305(5) Uani 1 1 d . A .
H28A H 0.3735 0.9183 0.3821 0.046 Uiso 1 1 calc R . .
H28B H 0.4680 0.9175 0.4131 0.046 Uiso 1 1 calc R . .
H28C H 0.4281 0.9806 0.4591 0.046 Uiso 1 1 calc R . .
C29 C 0.50705(15) 0.82590(18) 0.55301(13) 0.0387(6) Uani 1 1 d . A .
H29A H 0.5136 0.8895 0.5815 0.058 Uiso 1 1 calc R . .
H29B H 0.5515 0.8168 0.5389 0.058 Uiso 1 1 calc R . .
H29C H 0.5061 0.7699 0.5865 0.058 Uiso 1 1 calc R . .
C30 C 0.30490(13) 0.47907(16) 0.40516(12) 0.0291(5) Uani 1 1 d . . .
H30 H 0.2852 0.5008 0.4445 0.035 Uiso 1 1 calc R A .
C31 C 0.23276(14) 0.4618(2) 0.32705(14) 0.0433(6) Uani 1 1 d . A .
H31A H 0.2036 0.5251 0.3091 0.065 Uiso 1 1 calc R . .
H31B H 0.1980 0.4112 0.3340 0.065 Uiso 1 1 calc R . .
H31C H 0.2504 0.4378 0.2880 0.065 Uiso 1 1 calc R . .
C32 C 0.35215(14) 0.38101(18) 0.43493(14) 0.0388(6) Uani 1 1 d . A .
H32A H 0.3977 0.3935 0.4854 0.058 Uiso 1 1 calc R . .
H32B H 0.3711 0.3573 0.3967 0.058 Uiso 1 1 calc R . .
H32C H 0.3178 0.3296 0.4417 0.058 Uiso 1 1 calc R . .
B1 B 0.38638(15) -0.0090(2) 0.64550(14) 0.0305(6) Uani 1 1 d . . .
F1 F 0.44552(8) 0.03557(10) 0.71100(7) 0.0419(3) Uani 1 1 d . . .
F2 F 0.31253(8) 0.00896(11) 0.64577(8) 0.0457(4) Uani 1 1 d . . .
F3 F 0.38762(8) 0.02928(11) 0.57826(7) 0.0427(4) Uani 1 1 d . . .
F4 F 0.39871(8) -0.11299(10) 0.64871(8) 0.0422(3) Uani 1 1 d . . .

loop_
_atom_site_aniso_label
_atom_site_aniso_U_11
_atom_site_aniso_U_22
_atom_site_aniso_U_33
_atom_site_aniso_U_23
_atom_site_aniso_U_13
_atom_site_aniso_U_12
Fe1 0.01936(15) 0.02898(17) 0.01386(15) 0.00072(12) 0.00753(12) 0.00698(12)
Cl1 0.0210(7) 0.0263(7) 0.0240(12) -0.0007(4) 0.0099(4) 0.0037(5)
Cl2 0.0272(9) 0.0472(10) 0.0116(6) 0.0039(6) 0.0082(5) 0.0130(8)
Cl1X 0.042(3) 0.048(3) 0.153(7) -0.030(4) 0.038(5) -0.004(2)
Cl2X 0.083(6) 0.096(8) 0.023(3) 0.018(4) 0.029(4) 0.060(4)
N1 0.0208(9) 0.0290(10) 0.0125(8) 0.0017(7) 0.0064(7) 0.0071(7)
N2 0.0204(8) 0.0293(10) 0.0099(8) -0.0017(6) 0.0074(7) 0.0021(7)
N3 0.0210(9) 0.0270(10) 0.0126(8) 0.0001(6) 0.0070(7) 0.0070(7)
N4 0.0198(9) 0.0262(9) 0.0144(8) 0.0004(7) 0.0071(7) 0.0023(7)
C1 0.0180(9) 0.0254(11) 0.0151(9) 0.0025(8) 0.0084(8) 0.0027(8)
C2 0.0312(12) 0.0371(13) 0.0115(10) 0.0027(9) 0.0062(9) 0.0069(9)
C3 0.0301(12) 0.0399(13) 0.0148(10) 0.0054(9) 0.0098(9) 0.0043(10)
C4 0.0271(11) 0.0395(13) 0.0102(9) -0.0016(8) 0.0097(8) 0.0027(9)
C5 0.0183(10) 0.0265(11) 0.0173(10) -0.0016(8) 0.0078(8) 0.0007(8)
C6 0.0259(11) 0.0387(13) 0.0219(11) -0.0045(9) 0.0111(9) 0.0061(9)
C7 0.0237(11) 0.0290(12) 0.0154(10) 0.0035(8) 0.0084(8) 0.0096(8)
C8 0.0238(11) 0.0314(12) 0.0185(10) -0.0008(8) 0.0103(9) 0.0057(9)
C9 0.0205(11) 0.0435(14) 0.0237(11) 0.0014(10) 0.0070(9) 0.0077(9)
C10 0.0280(12) 0.0483(15) 0.0292(12) 0.0149(11) 0.0113(10) 0.0128(10)
C11 0.0296(12) 0.0419(14) 0.0313(12) 0.0161(10) 0.0133(10) 0.0075(10)
C12 0.0235(11) 0.0366(13) 0.0246(11) 0.0071(9) 0.0121(9) 0.0074(9)
C13 0.0217(10) 0.0330(13) 0.0240(11) -0.0020(9) 0.0081(9) 0.0007(9)
C14 0.0274(12) 0.0389(14) 0.0355(13) 0.0044(10) 0.0138(10) 0.0020(10)
C15 0.0338(13) 0.0421(15) 0.0283(12) -0.0086(10) 0.0042(10) 0.0009(10)
C16 0.0227(11) 0.0328(13) 0.0332(12) 0.0116(10) 0.0085(10) 0.0057(9)
C17 0.0319(13) 0.0399(15) 0.0492(15) 0.0058(12) 0.0121(12) 0.0012(11)
C18 0.0284(13) 0.0665(19) 0.0448(15) 0.0197(13) 0.0173(12) 0.0063(12)
C19 0.0210(10) 0.0227(11) 0.0192(10) -0.0011(8) 0.0071(8) 0.0038(8)
C20 0.0254(11) 0.0385(13) 0.0185(10) 0.0046(9) 0.0052(9) 0.0140(9)
C21 0.0184(10) 0.0330(12) 0.0121(9) 0.0025(8) 0.0038(8) 0.0088(8)
C22 0.0244(11) 0.0332(12) 0.0167(10) 0.0012(9) 0.0081(9) 0.0080(9)
C23 0.0273(11) 0.0383(14) 0.0182(10) 0.0037(9) 0.0092(9) 0.0084(9)
C24 0.0288(12) 0.0434(14) 0.0172(10) 0.0035(9) 0.0107(9) 0.0161(10)
C25 0.0251(11) 0.0394(13) 0.0150(10) -0.0022(9) 0.0027(9) 0.0151(10)
C26 0.0201(10) 0.0340(12) 0.0147(10) 0.0000(8) 0.0032(8) 0.0117(9)
C27 0.0280(11) 0.0321(13) 0.0239(11) -0.0042(9) 0.0153(9) 0.0007(9)
C28 0.0264(11) 0.0343(13) 0.0244(11) -0.0010(9) 0.0047(9) 0.0021(9)
C29 0.0505(15) 0.0368(14) 0.0225(12) 0.0004(10) 0.0096(11) 0.0050(11)
C30 0.0277(12) 0.0339(13) 0.0235(11) -0.0066(9) 0.0089(9) 0.0064(9)
C31 0.0288(13) 0.0527(17) 0.0382(14) -0.0094(12) 0.0048(11) 0.0017(11)
C32 0.0394(14) 0.0334(14) 0.0394(14) -0.0024(10) 0.0128(12) 0.0098(11)
B1 0.0277(14) 0.0420(17) 0.0196(12) 0.0043(11) 0.0079(11) 0.0020(11)
F1 0.0472(8) 0.0462(9) 0.0290(7) -0.0026(6) 0.0132(7) -0.0072(6)
F2 0.0428(8) 0.0573(10) 0.0468(9) 0.0106(7) 0.0285(7) 0.0066(7)
F3 0.0375(8) 0.0672(10) 0.0267(7) 0.0143(6) 0.0168(6) 0.0072(7)
F4 0.0505(9) 0.0414(9) 0.0395(8) -0.0049(6) 0.0238(7) -0.0005(6)

loop_
_atom_type_symbol
_atom_type_description
_atom_type_scat_dispersion_real
_atom_type_scat_dispersion_imag
_atom_type_scat_source
C C 0.0033 0.0016 'International Tables Vol C Tables 4.2.6.8 and 6.1.1.4'
H H 0.0000 0.0000 'International Tables Vol C Tables 4.2.6.8 and 6.1.1.4'
N N 0.0061 0.0033 'International Tables Vol C Tables 4.2.6.8 and 6.1.1.4'
B B 0.0013 0.0007 'International Tables Vol C Tables 4.2.6.8 and 6.1.1.4'
Cl Cl 0.1484 0.1585 'International Tables Vol C Tables 4.2.6.8 and 6.1.1.4'
Fe Fe 0.3463 0.8444 'International Tables Vol C Tables 4.2.6.8 and 6.1.1.4'
F F 0.0171 0.0103 'International Tables Vol C Tables 4.2.6.8 and 6.1.1.4'

loop_
_geom_angle_atom_site_label_1
_geom_angle_atom_site_label_2
_geom_angle_atom_site_label_3
_geom_angle
C1 Fe1 N3 76.69(7)
C1 Fe1 N4 76.40(7)
N3 Fe1 N4 144.71(7)
C1 Fe1 Cl2 167.61(10)
N3 Fe1 Cl2 101.98(11)
N4 Fe1 Cl2 99.46(12)
C1 Fe1 Cl2X 158.5(6)
N3 Fe1 Cl2X 101.2(3)
N4 Fe1 Cl2X 95.6(4)
Cl2 Fe1 Cl2X 9.2(6)
C1 Fe1 Cl1X 94.8(6)
N3 Fe1 Cl1X 101.6(3)
N4 Fe1 Cl1X 103.0(2)
Cl2 Fe1 Cl1X 97.5(6)
Cl2X Fe1 Cl1X 106.5(3)
C1 Fe1 Cl1 86.65(8)
N3 Fe1 Cl1 97.62(8)
N4 Fe1 Cl1 103.15(8)
Cl2 Fe1 Cl1 105.70(9)
Cl2X Fe1 Cl1 114.8(6)
Cl1X Fe1 Cl1 8.4(6)
C1 N1 C19 112.70(15)
C1 N1 C2 122.05(16)
C19 N1 C2 124.39(16)
C1 N2 C5 113.12(15)
C1 N2 C4 122.08(15)
C5 N2 C4 124.56(15)
C19 N3 C21 120.08(16)
C19 N3 Fe1 115.67(13)
C21 N3 Fe1 124.26(12)
C5 N4 C7 119.98(16)
C5 N4 Fe1 115.48(13)
C7 N4 Fe1 123.85(12)
N2 C1 N1 122.32(16)
N2 C1 Fe1 119.39(13)
N1 C1 Fe1 118.29(13)
N1 C2 C3 107.81(16)
N1 C2 H2A 110.1
C3 C2 H2A 110.1
N1 C2 H2B 110.1
C3 C2 H2B 110.1
H2A C2 H2B 108.5
C2 C3 C4 111.84(17)
C2 C3 H3A 109.2
C4 C3 H3A 109.2
C2 C3 H3B 109.2
C4 C3 H3B 109.2
H3A C3 H3B 107.9
N2 C4 C3 108.29(16)
N2 C4 H4A 110.0
C3 C4 H4A 110.0
N2 C4 H4B 110.0
C3 C4 H4B 110.0
H4A C4 H4B 108.4
N4 C5 N2 114.46(16)
N4 C5 C6 127.45(18)
N2 C5 C6 118.08(16)
C5 C6 H6A 109.5
C5 C6 H6B 109.5
H6A C6 H6B 109.5
C5 C6 H6C 109.5
H6A C6 H6C 109.5
H6B C6 H6C 109.5
C12 C7 C8 122.66(18)
C12 C7 N4 118.05(18)
C8 C7 N4 119.23(18)
C9 C8 C7 117.06(19)
C9 C8 C13 119.26(19)
C7 C8 C13 123.67(18)
C10 C9 C8 121.9(2)
C10 C9 H9 119.1
C8 C9 H9 119.1
C9 C10 C11 119.5(2)
C9 C10 H10 120.2
C11 C10 H10 120.2
C10 C11 C12 121.8(2)
C10 C11 H11 119.1
C12 C11 H11 119.1
C11 C12 C7 117.0(2)
C11 C12 C16 119.0(2)
C7 C12 C16 123.97(18)
C8 C13 C15 109.80(18)
C8 C13 C14 111.33(17)
C15 C13 C14 110.80(18)
C8 C13 H13 108.3
C15 C13 H13 108.3
C14 C13 H13 108.3
C13 C14 H14A 109.5
C13 C14 H14B 109.5
H14A C14 H14B 109.5
C13 C14 H14C 109.5
H14A C14 H14C 109.5
H14B C14 H14C 109.5
C13 C15 H15A 109.5
C13 C15 H15B 109.5
H15A C15 H15B 109.5
C13 C15 H15C 109.5
H15A C15 H15C 109.5
H15B C15 H15C 109.5
C12 C16 C17 110.07(18)
C12 C16 C18 112.27(19)
C17 C16 C18 110.5(2)
C12 C16 H16 107.9
C17 C16 H16 107.9
C18 C16 H16 107.9
C16 C17 H17A 109.5
C16 C17 H17B 109.5
H17A C17 H17B 109.5
C16 C17 H17C 109.5
H17A C17 H17C 109.5
H17B C17 H17C 109.5
C16 C18 H18A 109.5
C16 C18 H18B 109.5
H18A C18 H18B 109.5
C16 C18 H18C 109.5
H18A C18 H18C 109.5
H18B C18 H18C 109.5
N3 C19 N1 114.37(17)
N3 C19 C20 127.25(18)
N1 C19 C20 118.37(16)
C19 C20 H20A 109.5
C19 C20 H20B 109.5
H20A C20 H20B 109.5
C19 C20 H20C 109.5
H20A C20 H20C 109.5
H20B C20 H20C 109.5
C22 C21 C26 123.40(18)
C22 C21 N3 116.61(18)
C26 C21 N3 119.96(18)
C23 C22 C21 117.45(19)
C23 C22 C27 120.82(19)
C21 C22 C27 121.68(18)
C24 C23 C22 120.5(2)
C24 C23 H23 119.8
C22 C23 H23 119.8
C25 C24 C23 120.6(2)
C25 C24 H24 119.7
C23 C24 H24 119.7
C24 C25 C26 121.4(2)
C24 C25 H25 119.3
C26 C25 H25 119.3
C25 C26 C21 116.5(2)
C25 C26 C30 120.56(19)
C21 C26 C30 122.91(18)
C28 C27 C29 111.78(18)
C28 C27 C22 112.00(17)
C29 C27 C22 110.85(17)
C28 C27 H27 107.3
C29 C27 H27 107.3
C22 C27 H27 107.3
C27 C28 H28A 109.5
C27 C28 H28B 109.5
H28A C28 H28B 109.5
C27 C28 H28C 109.5
H28A C28 H28C 109.5
H28B C28 H28C 109.5
C27 C29 H29A 109.5
C27 C29 H29B 109.5
H29A C29 H29B 109.5
C27 C29 H29C 109.5
H29A C29 H29C 109.5
H29B C29 H29C 109.5
C26 C30 C31 111.15(18)
C26 C30 C32 110.99(18)
C31 C30 C32 110.78(19)
C26 C30 H30 107.9
C31 C30 H30 107.9
C32 C30 H30 107.9
C30 C31 H31A 109.5
C30 C31 H31B 109.5
H31A C31 H31B 109.5
C30 C31 H31C 109.5
H31A C31 H31C 109.5
H31B C31 H31C 109.5
C30 C32 H32A 109.5
C30 C32 H32B 109.5
H32A C32 H32B 109.5
C30 C32 H32C 109.5
H32A C32 H32C 109.5
H32B C32 H32C 109.5
F3 B1 F1 110.0(2)
F3 B1 F4 109.7(2)
F1 B1 F4 109.27(19)
F3 B1 F2 110.24(19)
F1 B1 F2 109.32(19)
F4 B1 F2 108.21(19)

loop_
_geom_bond_atom_site_label_1
_geom_bond_atom_site_label_2
_geom_bond_distance
Fe1 C1 1.9081(19)
Fe1 N3 2.0242(15)
Fe1 N4 2.0388(16)
Fe1 Cl2 2.168(4)
Fe1 Cl2X 2.211(12)
Fe1 Cl1X 2.254(9)
Fe1 Cl1 2.264(2)
N1 C1 1.341(2)
N1 C19 1.390(2)
N1 C2 1.482(2)
N2 C1 1.327(2)
N2 C5 1.386(2)
N2 C4 1.480(2)
N3 C19 1.289(2)
N3 C21 1.448(2)
N4 C5 1.292(2)
N4 C7 1.450(2)
C2 C3 1.512(3)
C2 H2A 0.9900
C2 H2B 0.9900
C3 C4 1.514(3)
C3 H3A 0.9900
C3 H3B 0.9900
C4 H4A 0.9900
C4 H4B 0.9900
C5 C6 1.480(3)
C6 H6A 0.9800
C6 H6B 0.9800
C6 H6C 0.9800
C7 C12 1.403(3)
C7 C8 1.406(3)
C8 C9 1.391(3)
C8 C13 1.519(3)
C9 C10 1.378(3)
C9 H9 0.9500
C10 C11 1.384(3)
C10 H10 0.9500
C11 C12 1.392(3)
C11 H11 0.9500
C12 C16 1.514(3)
C13 C15 1.524(3)
C13 C14 1.532(3)
C13 H13 1.0000
C14 H14A 0.9800
C14 H14B 0.9800
C14 H14C 0.9800
C15 H15A 0.9800
C15 H15B 0.9800
C15 H15C 0.9800
C16 C17 1.527(3)
C16 C18 1.528(3)
C16 H16 1.0000
C17 H17A 0.9800
C17 H17B 0.9800
C17 H17C 0.9800
C18 H18A 0.9800
C18 H18B 0.9800
C18 H18C 0.9800
C19 C20 1.478(3)
C20 H20A 0.9800
C20 H20B 0.9800
C20 H20C 0.9800
C21 C22 1.400(3)
C21 C26 1.404(3)
C22 C23 1.394(3)
C22 C27 1.519(3)
C23 C24 1.387(3)
C23 H23 0.9500
C24 C25 1.382(3)
C24 H24 0.9500
C25 C26 1.396(3)
C25 H25 0.9500
C26 C30 1.503(3)
C27 C28 1.512(3)
C27 C29 1.519(3)
C27 H27 1.0000
C28 H28A 0.9800
C28 H28B 0.9800
C28 H28C 0.9800
C29 H29A 0.9800
C29 H29B 0.9800
C29 H29C 0.9800
C30 C31 1.527(3)
C30 C32 1.537(3)
C30 H30 1.0000
C31 H31A 0.9800
C31 H31B 0.9800
C31 H31C 0.9800
C32 H32A 0.9800
C32 H32B 0.9800
C32 H32C 0.9800
B1 F3 1.376(3)
B1 F1 1.387(3)
B1 F4 1.396(3)
B1 F2 1.399(3)

loop_
_geom_torsion_atom_site_label_1
_geom_torsion_atom_site_label_2
_geom_torsion_atom_site_label_3
_geom_torsion_atom_site_label_4
_geom_torsion
C1 Fe1 N3 C19 12.09(15)
N4 Fe1 N3 C19 53.3(2)
Cl2 Fe1 N3 C19 179.47(16)
Cl2X Fe1 N3 C19 170.2(6)
Cl1X Fe1 N3 C19 -80.2(6)
Cl1 Fe1 N3 C19 -72.62(15)
C1 Fe1 N3 C21 -167.95(17)
N4 Fe1 N3 C21 -126.77(16)
Cl2 Fe1 N3 C21 -0.57(18)
Cl2X Fe1 N3 C21 -9.9(7)
Cl1X Fe1 N3 C21 99.8(6)
Cl1 Fe1 N3 C21 107.34(16)
C1 Fe1 N4 C5 -8.67(14)
N3 Fe1 N4 C5 -49.91(19)
Cl2 Fe1 N4 C5 -176.75(15)
Cl2X Fe1 N4 C5 -168.4(6)
Cl1X Fe1 N4 C5 83.2(7)
Cl1 Fe1 N4 C5 74.54(15)
C1 Fe1 N4 C7 -179.13(17)
N3 Fe1 N4 C7 139.63(15)
Cl2 Fe1 N4 C7 12.78(17)
Cl2X Fe1 N4 C7 21.2(6)
Cl1X Fe1 N4 C7 -87.2(7)
Cl1 Fe1 N4 C7 -95.92(15)
C5 N2 C1 N1 171.14(18)
C4 N2 C1 N1 -3.5(3)
C5 N2 C1 Fe1 -9.4(2)
C4 N2 C1 Fe1 175.99(14)
C19 N1 C1 N2 -166.99(18)
C2 N1 C1 N2 2.8(3)
C19 N1 C1 Fe1 13.6(2)
C2 N1 C1 Fe1 -176.62(14)
N3 Fe1 C1 N2 166.73(17)
N4 Fe1 C1 N2 9.76(15)
Cl2 Fe1 C1 N2 81.5(6)
Cl2X Fe1 C1 N2 79.9(9)
Cl1X Fe1 C1 N2 -92.5(3)
Cl1 Fe1 C1 N2 -94.63(16)
N3 Fe1 C1 N1 -13.80(15)
N4 Fe1 C1 N1 -170.76(17)
Cl2 Fe1 C1 N1 -99.0(6)
Cl2X Fe1 C1 N1 -100.6(9)
Cl1X Fe1 C1 N1 87.0(3)
Cl1 Fe1 C1 N1 84.85(16)
C1 N1 C2 C3 26.0(3)
C19 N1 C2 C3 -165.36(19)
N1 C2 C3 C4 -54.1(2)
C1 N2 C4 C3 -24.9(3)
C5 N2 C4 C3 161.12(18)
C2 C3 C4 N2 53.8(2)
C7 N4 C5 N2 177.26(17)
Fe1 N4 C5 N2 6.4(2)
C7 N4 C5 C6 -4.0(3)
Fe1 N4 C5 C6 -174.89(17)
C1 N2 C5 N4 1.4(2)
C4 N2 C5 N4 175.84(17)
C1 N2 C5 C6 -177.44(18)
C4 N2 C5 C6 -3.0(3)
C5 N4 C7 C12 102.8(2)
Fe1 N4 C7 C12 -87.1(2)
C5 N4 C7 C8 -79.9(2)
Fe1 N4 C7 C8 90.14(19)
C12 C7 C8 C9 -1.4(3)
N4 C7 C8 C9 -178.57(17)
C12 C7 C8 C13 177.33(18)
N4 C7 C8 C13 0.2(3)
C7 C8 C9 C10 0.6(3)
C13 C8 C9 C10 -178.2(2)
C8 C9 C10 C11 -0.1(3)
C9 C10 C11 C12 0.2(4)
C10 C11 C12 C7 -0.9(3)
C10 C11 C12 C16 -178.0(2)
C8 C7 C12 C11 1.5(3)
N4 C7 C12 C11 178.72(18)
C8 C7 C12 C16 178.45(19)
N4 C7 C12 C16 -4.4(3)
C9 C8 C13 C15 62.4(2)
C7 C8 C13 C15 -116.4(2)
C9 C8 C13 C14 -60.7(2)
C7 C8 C13 C14 120.6(2)
C11 C12 C16 C17 73.4(3)
C7 C12 C16 C17 -103.4(2)
C11 C12 C16 C18 -50.2(3)
C7 C12 C16 C18 133.0(2)
C21 N3 C19 N1 171.51(17)
Fe1 N3 C19 N1 -8.5(2)
C21 N3 C19 C20 -10.0(3)
Fe1 N3 C19 C20 169.91(17)
C1 N1 C19 N3 -2.6(3)
C2 N1 C19 N3 -172.16(18)
C1 N1 C19 C20 178.80(19)
C2 N1 C19 C20 9.2(3)
C19 N3 C21 C22 -91.2(2)
Fe1 N3 C21 C22 88.88(19)
C19 N3 C21 C26 90.9(2)
Fe1 N3 C21 C26 -89.1(2)
C26 C21 C22 C23 -3.0(3)
N3 C21 C22 C23 179.09(16)
C26 C21 C22 C27 179.55(18)
N3 C21 C22 C27 1.7(3)
C21 C22 C23 C24 3.7(3)
C27 C22 C23 C24 -178.89(18)
C22 C23 C24 C25 -1.9(3)
C23 C24 C25 C26 -0.7(3)
C24 C25 C26 C21 1.4(3)
C24 C25 C26 C30 -178.88(18)
C22 C21 C26 C25 0.5(3)
N3 C21 C26 C25 178.35(16)
C22 C21 C26 C30 -179.19(18)
N3 C21 C26 C30 -1.4(3)
C23 C22 C27 C28 45.9(3)
C21 C22 C27 C28 -136.7(2)
C23 C22 C27 C29 -79.7(2)
C21 C22 C27 C29 97.7(2)
C25 C26 C30 C31 -63.8(2)
C21 C26 C30 C31 115.9(2)
C25 C26 C30 C32 60.0(2)
C21 C26 C30 C32 -120.3(2)

loop_
_platon_squeeze_void_nr
_platon_squeeze_void_average_x
_platon_squeeze_void_average_y
_platon_squeeze_void_average_z
_platon_squeeze_void_volume
_platon_squeeze_void_count_electrons
_platon_squeeze_void_content
1 0.000 0.000 0.000 546 175 ' '
2 0.000 0.500 0.500 546 175 ' '
